data_2300100
loop_
_publ_author_name
'Lefebvre, Jacques'
'Descamps, Marc'
'Hemon, Stephanie'
'Dzyabchenko, Alexander'

_publ_section_title
;
Ab initio structure determination of meta-toluidine by powder X-ray
  diffraction
;
_journal_name_full 'Journal of Applied Crystallography'
_journal_page_first 464
_journal_page_last 471
_journal_paper_doi 10.1107/S0021889804006478
_journal_volume 37
_journal_year 2004
_chemical_formula_moiety 'C7 H9 N'
_chemical_formula_structural '(C H3) (C6 H4) (N H2)'
_chemical_formula_sum 'C7 H9 N'
_chemical_formula_weight 107.16
_chemical_melting_point 232
_chemical_name_common meta-toluidine
_space_group_IT_number 14
_symmetry_cell_setting monoclinic
_symmetry_space_group_name_Hall '-P 2ybc'
_symmetry_space_group_name_H-M 'P 1 21/c 1'
_cell_angle_alpha 90.00000
_cell_angle_beta 100.0624(17)
_cell_angle_gamma 90.00000
_cell_formula_units_Z 8
_cell_length_a 24.8727(6)
_cell_length_b 5.80729(17)
_cell_length_c 8.7615(3)
_cell_measurement_temperature 150.0(5)
_cell_volume 1246.07(7)
_diffrn_ambient_temperature 295
_exptl_crystal_density_diffrn 1.142
_cod_depositor_comments
;
The following automatic conversions were performed:
'_symmetry_cell_setting' value 'Monoclinic' changed to 'monoclinic'
according to '/home/saulius/struct/CIF-dictionaries/cif_core.dic'
dictionary named 'cif_core.dic' version 2.4.1 from 2010-06-29.

Automatic conversion script
Id: cif_fix_enum 1527 2010-12-29 10:47:43Z saulius 
;
_cod_original_sg_symbol_H-M 'P 21/C'
_cod_database_code 2300100

loop_
_symmetry_equiv_pos_as_xyz
x,y,z
-x,y+1/2,-z+1/2
-x,-y,-z
x,-y+1/2,z+1/2

loop_
_atom_site_label
_atom_site_fract_x
_atom_site_fract_y
_atom_site_fract_z
_atom_site_U_iso_or_equiv
_atom_site_adp_type
_atom_site_occupancy
_atom_site_type_symbol
C11 0.9127(3) -0.0803(8) 0.3811(6) 0.026(2) Uiso 1.00000 C
C12 0.8827(3) -0.2258(8) 0.4613(6) 0.026(2) Uiso 1.00000 C
C13 0.8320(3) -0.1557(8) 0.4916(6) 0.026(2) Uiso 1.00000 C
C14 0.8112(3) 0.0600(8) 0.4420(6) 0.026(2) Uiso 1.00000 C
C15 0.8412(3) 0.2057(8) 0.3620(6) 0.026(2) Uiso 1.00000 C
C16 0.8919(3) 0.1355(8) 0.3315(6) 0.026(2) Uiso 1.00000 C
C17 0.9646(4) -0.2014(19) 0.3508(18) 0.026(2) Uiso 1.00000 C
N1 0.7997(5) -0.2785(13) 0.5758(14) 0.026(2) Uiso 1.00000 N
H12 0.8973 -0.3773 0.4961 0.026(2) Uiso 1.00000 H
H14 0.7756 0.1092 0.4634 0.026(2) Uiso 1.00000 H
H15 0.8266 0.3571 0.3271 0.026(2) Uiso 1.00000 H
H16 0.9130 0.2379 0.2752 0.026(2) Uiso 1.00000 H
H171 0.9885 -0.2163 0.4503 0.026(2) Uiso 1.00000 H
H172 0.9803 -0.1000 0.2794 0.026(2) Uiso 1.00000 H
H173 0.9532 -0.3490 0.3032 0.026(2) Uiso 1.00000 H
HN11 0.769(3) -0.244(16) 0.636(10) 0.026(2) Uiso 1.00000 H
HN12 0.815(3) -0.426(7) 0.541(8) 0.026(2) Uiso 1.00000 H
C21 0.5874(3) -0.0995(8) 0.4826(6) 0.034(2) Uiso 1.00000 C
C22 0.6227(3) -0.2046(8) 0.6037(6) 0.034(2) Uiso 1.00000 C
C23 0.6707(3) -0.0933(8) 0.6718(6) 0.034(2) Uiso 1.00000 C
C24 0.6833(3) 0.1231(8) 0.6186(6) 0.034(2) Uiso 1.00000 C
C25 0.6479(3) 0.2284(8) 0.4975(6) 0.034(2) Uiso 1.00000 C
C26 0.6000(3) 0.1171(8) 0.4296(6) 0.034(2) Uiso 1.00000 C
C27 0.5337(4) -0.1961(19) 0.3934(15) 0.034(2) Uiso 1.00000 C
N2 0.7026(3) -0.231(2) 0.7874(9) 0.034(2) Uiso 1.00000 N
H22 0.6139 -0.3568 0.6410 0.034(2) Uiso 1.00000 H
H24 0.7169 0.2013 0.6664 0.034(2) Uiso 1.00000 H
H25 0.6567 0.3804 0.4602 0.034(2) Uiso 1.00000 H
H26 0.5751 0.1910 0.3444 0.034(2) Uiso 1.00000 H
H271 0.5325 -0.3586 0.4227 0.034(2) Uiso 1.00000 H
H272 0.5346 -0.1754 0.2838 0.034(2) Uiso 1.00000 H
H273 0.5044 -0.1071 0.4275 0.034(2) Uiso 1.00000 H
HN21 0.692(3) -0.248(15) 0.893(4) 0.034(2) Uiso 1.00000 H
HN22 0.742(10) -0.215(17) 0.782(11) 0.034(2) Uiso 1.00000 H

loop_
_geom_bond_atom_site_label_1
_geom_bond_atom_site_label_2
_geom_bond_site_symmetry_1
_geom_bond_site_symmetry_2
_geom_bond_distance
_geom_bond_publ_flag
C17 C11 . . 1.534(14) yes
C17 H171 . . 0.970 no
C17 H172 . . 0.987 no
C17 H173 . . 0.974 no
N1 C13 . . 1.380(13) yes
N1 HN11 . . 1.01(8) yes
N1 HN12 . . 1.01(6) yes
C27 C21 . . 1.531(12) yes
C27 H271 . . 0.980 no
C27 H272 . . 0.977 no
C27 H273 . . 0.982 no
N2 C23 . . 1.420(11) yes
N2 HN21 . . 1.01(5) yes
N2 HN22 . . 1.01(3) yes

loop_
_cod_related_entry_id
_cod_related_entry_database
_cod_related_entry_code
1 ChemSpider 13860692
